data_2212725
loop_
_publ_author_name
'Qiu, Xiao-Yang'
'You, Zhong-Lu'
'Yang, Sen-Lin'
'Liu, Wei-Sheng'
'Zhu, Hai-Liang'

_publ_section_title
;Bis{(<i>Z</i>)-<i>N</i>'-(2,4-dichlorobenzylidene)-2-hydroxybenzohydrazide-\k^2^<i>N</i>',<i>O</i>}bis(pyridine-\k<i>N</i>)cobalt(II).
 Corrigendum
;
_journal_coeditor_code WN2098
_journal_issue 3
_journal_name_full 'Acta Crystallographica Section E'
_journal_page_first e9
_journal_page_last e10
_journal_paper_doi 10.1107/S1600536807006800
_journal_volume 63
_journal_year 2007
_chemical_formula_iupac '[Ni (C14 H9 Cl2 N2 O2)2 (C5 H5 N)2]'
_chemical_formula_moiety 'C38 H28 Cl4 Co N6 O4'
_chemical_formula_sum 'C38 H28 Cl4 Co N6 O4'
_chemical_formula_weight 833.39
_chemical_name_systematic
;
bis(2,4-dichlorobenzaldehyde
2-hydroxybenzoylhydrazonato-\k^2^N,O)bis(pyridine-\kN)cobalt(II)
;
_space_group_IT_number 14
_symmetry_cell_setting monoclinic
_symmetry_space_group_name_Hall '-P 2yn'
_symmetry_space_group_name_H-M 'P 1 21/n 1'
_atom_sites_solution_hydrogens geom
_atom_sites_solution_primary direct
_atom_sites_solution_secondary difmap
_audit_creation_method SHELXL-97
_cell_angle_alpha 90.00
_cell_angle_beta 97.934(2)
_cell_angle_gamma 90.00
_cell_formula_units_Z 4
_cell_length_a 13.1832(5)
_cell_length_b 12.2799(5)
_cell_length_c 23.2108(10)
_cell_measurement_reflns_used 6285
_cell_measurement_temperature 298(2)
_cell_measurement_theta_max 26
_cell_measurement_theta_min 4.2
_cell_volume 3721.6(3)
_computing_cell_refinement 'SAINT (Bruker, 1998)'
_computing_data_collection 'SMART (Bruker, 1998)'
_computing_data_reduction SAINT
_computing_molecular_graphics 'SHELXTL (Sheldrick, 1997b)'
_computing_publication_material SHELXTL
_computing_structure_refinement 'SHELXL97 (Sheldrick, 1997a)'
_computing_structure_solution 'SHELXS97 (Sheldrick, 1997a)'
_diffrn_ambient_temperature 298(2)
_diffrn_measured_fraction_theta_full 0.996
_diffrn_measured_fraction_theta_max 0.996
_diffrn_measurement_device_type 'Bruker SMART APEX area-detector'
_diffrn_measurement_method \w
_diffrn_radiation_monochromator graphite
_diffrn_radiation_source 'fine-focus sealed tube'
_diffrn_radiation_type MoK\a
_diffrn_radiation_wavelength 0.71073
_diffrn_reflns_av_R_equivalents 0.0325
_diffrn_reflns_av_sigmaI/netI 0.0413
_diffrn_reflns_limit_h_max 16
_diffrn_reflns_limit_h_min -16
_diffrn_reflns_limit_k_max 15
_diffrn_reflns_limit_k_min -15
_diffrn_reflns_limit_l_max 19
_diffrn_reflns_limit_l_min -29
_diffrn_reflns_number 21284
_diffrn_reflns_theta_full 26.48
_diffrn_reflns_theta_max 26.48
_diffrn_reflns_theta_min 1.77
_diffrn_standards_decay_% no
_diffrn_standards_interval_count 97
_diffrn_standards_number 3
_exptl_absorpt_coefficient_mu 0.798
_exptl_absorpt_correction_T_max 0.889
_exptl_absorpt_correction_T_min 0.778
_exptl_absorpt_correction_type multi-scan
_exptl_absorpt_process_details '(SADABS; Sheldrick, 1996)'
_exptl_crystal_colour red
_exptl_crystal_density_diffrn 1.487
_exptl_crystal_density_method 'not measured'
_exptl_crystal_description block
_exptl_crystal_F_000 1700
_exptl_crystal_size_max 0.36
_exptl_crystal_size_mid 0.26
_exptl_crystal_size_min 0.14
_refine_diff_density_max 0.340
_refine_diff_density_min -0.366
_refine_ls_extinction_method none
_refine_ls_goodness_of_fit_ref 1.018
_refine_ls_hydrogen_treatment mixed
_refine_ls_matrix_type full
_refine_ls_number_parameters 486
_refine_ls_number_reflns 7675
_refine_ls_number_restraints 0
_refine_ls_restrained_S_all 1.018
_refine_ls_R_factor_all 0.0674
_refine_ls_R_factor_gt 0.0427
_refine_ls_shift/su_max 0.001
_refine_ls_shift/su_mean 0.000
_refine_ls_structure_factor_coef Fsqd
_refine_ls_weighting_details 'calc w=1/[\s^2^(Fo^2^)+(0.031P)^2^+1.5838P] where P=(Fo^2^+2Fc^2^)/3'
_refine_ls_weighting_scheme calc
_refine_ls_wR_factor_gt 0.0825
_refine_ls_wR_factor_ref 0.0924
_reflns_number_gt 5595
_reflns_number_total 7675
_reflns_threshold_expression I>2\s(I)
_cod_data_source_file wn2098.cif
_cod_data_source_block I
_cod_depositor_comments
;
The following automatic conversions were performed:
'_symmetry_cell_setting' value 'Monoclinic' changed to 'monoclinic'
according to '/home/saulius/struct/CIF-dictionaries/cif_core.dic'
dictionary named 'cif_core.dic' version 2.4.1 from 2010-06-29.

Automatic conversion script
Id: cif_fix_enum 1527 2010-12-29 10:47:43Z saulius 

The following automatic conversions were performed:

'_symmetry_cell_setting' value 'Monoclinic' changed to 'monoclinic'
according to /home/saulius/struct/CIF-dictionaries/cif_core.dic
dictionary named 'cif_core.dic' version 2.4.1 from 2010-06-29.

Automatic conversion script
Id: cif_fix_values 1715 2011-07-08 13:25:40Z adriana 
;
_cod_original_sg_symbol_H-M 'P 21/n'
_cod_database_code 2212725
_cod_database_fobs_code 2212725

loop_
_symmetry_equiv_pos_as_xyz
'x, y, z'
'-x+1/2, y+1/2, -z+1/2'
'-x, -y, -z'
'x-1/2, -y-1/2, z-1/2'

loop_
_atom_site_type_symbol
_atom_site_label
_atom_site_fract_x
_atom_site_fract_y
_atom_site_fract_z
_atom_site_U_iso_or_equiv
_atom_site_adp_type
_atom_site_calc_flag
_atom_site_refinement_flags
_atom_site_occupancy
C C1 1.15574(17) 0.11735(19) 0.12753(10) 0.0378(6) Uani d . 1
C C2 1.22602(19) 0.1207(2) 0.17894(11) 0.0470(7) Uani d . 1
C C3 1.3216(2) 0.0729(3) 0.17980(13) 0.0601(8) Uani d . 1
H H3A 1.3692 0.0776 0.2132 0.072 Uiso calc R 1
C C4 1.3469(2) 0.0190(3) 0.13222(14) 0.0663(9) Uani d . 1
H H4 1.4108 -0.0140 0.1339 0.080 Uiso calc R 1
C C5 1.2782(2) 0.0132(3) 0.08185(13) 0.0635(8) Uani d . 1
H H5 1.2951 -0.0237 0.0495 0.076 Uiso calc R 1
C C6 1.1844(2) 0.0627(2) 0.07994(12) 0.0499(7) Uani d . 1
H H6 1.1387 0.0596 0.0457 0.060 Uiso calc R 1
C C7 1.05404(17) 0.17037(18) 0.12285(11) 0.0355(6) Uani d . 1
C C8 0.90674(19) 0.3037(2) 0.20930(11) 0.0451(6) Uani d . 1
H H8 0.9582 0.3118 0.2407 0.054 Uiso calc R 1
C C9 0.80515(19) 0.3460(2) 0.21520(10) 0.0423(6) Uani d . 1
C C10 0.7922(2) 0.4400(2) 0.24674(11) 0.0467(6) Uani d . 1
C C11 0.6970(2) 0.4766(2) 0.25651(12) 0.0541(7) Uani d . 1
H H11 0.6904 0.5401 0.2775 0.065 Uiso calc R 1
C C12 0.6124(2) 0.4172(3) 0.23463(12) 0.0547(7) Uani d . 1
C C13 0.6206(2) 0.3239(2) 0.20292(13) 0.0565(7) Uani d . 1
H H13 0.5625 0.2845 0.1883 0.068 Uiso calc R 1
C C14 0.7169(2) 0.2894(2) 0.19313(11) 0.0490(7) Uani d . 1
H H14 0.7226 0.2268 0.1712 0.059 Uiso calc R 1
C C15 0.68982(18) 0.53726(19) 0.09960(11) 0.0390(6) Uani d . 1
C C16 0.7077(2) 0.6370(2) 0.12921(11) 0.0440(6) Uani d . 1
C C17 0.6250(2) 0.6985(2) 0.14198(13) 0.0593(8) Uani d . 1
H H17 0.6368 0.7630 0.1628 0.071 Uiso calc R 1
C C18 0.5266(2) 0.6652(3) 0.12437(15) 0.0702(9) Uani d . 1
H H18 0.4721 0.7078 0.1328 0.084 Uiso calc R 1
C C19 0.5075(2) 0.5687(3) 0.09409(16) 0.0701(9) Uani d . 1
H H19 0.4406 0.5465 0.0818 0.084 Uiso calc R 1
C C20 0.5886(2) 0.5059(2) 0.08241(13) 0.0545(7) Uani d . 1
H H20 0.5756 0.4406 0.0625 0.065 Uiso calc R 1
C C21 0.77413(18) 0.46514(18) 0.08709(10) 0.0351(5) Uani d . 1
C C22 1.03437(19) 0.4669(2) 0.10234(11) 0.0446(6) Uani d . 1
H H22 1.0435 0.5292 0.1252 0.054 Uiso calc R 1
C C23 1.12506(18) 0.41165(19) 0.08684(11) 0.0414(6) Uani d . 1
C C24 1.21444(19) 0.4029(2) 0.12690(12) 0.0469(6) Uani d . 1
C C25 1.3026(2) 0.3577(2) 0.11159(13) 0.0537(7) Uani d . 1
H H25 1.3616 0.3525 0.1385 0.064 Uiso calc R 1
C C26 1.3016(2) 0.3206(2) 0.05573(14) 0.0528(7) Uani d . 1
C C27 1.2152(2) 0.3261(2) 0.01503(13) 0.0516(7) Uani d . 1
H H27 1.2158 0.2998 -0.0225 0.062 Uiso calc R 1
C C28 1.1275(2) 0.3719(2) 0.03130(12) 0.0468(6) Uani d . 1
H H28 1.0687 0.3760 0.0042 0.056 Uiso calc R 1
C C29 0.7867(2) 0.3100(2) -0.06182(12) 0.0522(7) Uani d . 1
H H29 0.7391 0.3505 -0.0448 0.063 Uiso calc R 1
C C30 0.7740(2) 0.3005(3) -0.12136(13) 0.0640(9) Uani d . 1
H H30 0.7186 0.3338 -0.1437 0.077 Uiso calc R 1
C C31 0.8426(3) 0.2422(3) -0.14754(13) 0.0691(9) Uani d . 1
H H31 0.8349 0.2344 -0.1878 0.083 Uiso calc R 1
C C32 0.9237(3) 0.1952(3) -0.11271(13) 0.0749(10) Uani d . 1
H H32 0.9728 0.1557 -0.1291 0.090 Uiso calc R 1
C C33 0.9314(2) 0.2073(2) -0.05322(12) 0.0599(8) Uani d . 1
H H33 0.9861 0.1744 -0.0301 0.072 Uiso calc R 1
C C34 0.66922(19) 0.1427(2) 0.05502(11) 0.0478(7) Uani d . 1
H H34 0.6426 0.2112 0.0446 0.057 Uiso calc R 1
C C35 0.6021(2) 0.0575(2) 0.05737(13) 0.0564(7) Uani d . 1
H H35 0.5318 0.0686 0.0489 0.068 Uiso calc R 1
C C36 0.6398(2) -0.0433(2) 0.07224(13) 0.0604(8) Uani d . 1
H H36 0.5958 -0.1021 0.0738 0.072 Uiso calc R 1
C C37 0.7435(2) -0.0569(2) 0.08490(13) 0.0616(8) Uani d . 1
H H37 0.7710 -0.1249 0.0954 0.074 Uiso calc R 1
C C38 0.8065(2) 0.0320(2) 0.08182(12) 0.0516(7) Uani d . 1
H H38 0.8769 0.0221 0.0905 0.062 Uiso calc R 1
Cl Cl1 0.89932(6) 0.51535(7) 0.27491(4) 0.0763(3) Uani d . 1
Cl Cl2 0.49246(6) 0.46033(9) 0.24863(4) 0.0851(3) Uani d . 1
Cl Cl3 1.21388(6) 0.44738(7) 0.19762(3) 0.0738(2) Uani d . 1
Cl Cl4 1.41345(6) 0.26759(7) 0.03511(5) 0.0838(3) Uani d . 1
Co Co1 0.87434(2) 0.26990(3) 0.067207(14) 0.03589(10) Uani d . 1
H H1 1.149(2) 0.196(3) 0.2236(14) 0.079(12) Uiso d . 1
H H16 0.846(3) 0.634(3) 0.1355(16) 0.100(14) Uiso d . 1
N N1 1.02840(15) 0.21304(16) 0.17093(9) 0.0406(5) Uani d . 1
N N2 0.92933(14) 0.25629(15) 0.16358(9) 0.0374(5) Uani d . 1
N N3 0.86780(15) 0.50435(16) 0.10100(9) 0.0396(5) Uani d . 1
N N4 0.94306(14) 0.43349(15) 0.08595(8) 0.0370(5) Uani d . 1
N N5 0.86424(16) 0.26376(17) -0.02715(9) 0.0439(5) Uani d . 1
N N6 0.77133(15) 0.13159(16) 0.06701(9) 0.0408(5) Uani d . 1
O O1 1.20508(17) 0.1707(2) 0.22773(9) 0.0692(7) Uani d . 1
O O2 0.99765(12) 0.17201(13) 0.07302(7) 0.0397(4) Uani d . 1
O O3 0.80262(17) 0.67721(17) 0.14589(9) 0.0606(6) Uani d . 1
O O4 0.75276(12) 0.37119(13) 0.06474(7) 0.0419(4) Uani d . 1

loop_
_atom_site_aniso_label
_atom_site_aniso_U_11
_atom_site_aniso_U_22
_atom_site_aniso_U_33
_atom_site_aniso_U_12
_atom_site_aniso_U_13
_atom_site_aniso_U_23
C1 0.0347(13) 0.0391(13) 0.0397(15) 0.0035(11) 0.0050(11) 0.0079(11)
C2 0.0418(15) 0.0583(17) 0.0398(16) 0.0097(13) 0.0021(12) 0.0072(13)
C3 0.0376(15) 0.087(2) 0.0523(19) 0.0130(15) -0.0051(13) 0.0138(16)
C4 0.0415(16) 0.093(2) 0.066(2) 0.0248(16) 0.0130(15) 0.0192(18)
C5 0.0543(18) 0.086(2) 0.0520(19) 0.0229(17) 0.0140(14) -0.0014(16)
C6 0.0465(16) 0.0593(17) 0.0430(16) 0.0125(14) 0.0028(12) 0.0008(13)
C7 0.0348(13) 0.0315(12) 0.0389(15) 0.0007(10) 0.0011(11) 0.0053(10)
C8 0.0460(15) 0.0539(16) 0.0350(15) 0.0073(13) 0.0039(12) 0.0026(12)
C9 0.0464(15) 0.0499(15) 0.0310(14) 0.0077(12) 0.0069(11) 0.0035(11)
C10 0.0470(15) 0.0560(17) 0.0360(15) 0.0020(13) 0.0017(11) -0.0024(12)
C11 0.0589(18) 0.0598(18) 0.0440(17) 0.0124(15) 0.0085(13) -0.0091(13)
C12 0.0488(17) 0.069(2) 0.0481(18) 0.0133(15) 0.0147(13) 0.0027(15)
C13 0.0462(16) 0.0639(19) 0.060(2) -0.0035(14) 0.0093(14) 0.0003(15)
C14 0.0531(17) 0.0478(16) 0.0469(17) 0.0038(13) 0.0101(13) -0.0051(12)
C15 0.0404(14) 0.0334(13) 0.0442(15) 0.0017(11) 0.0096(11) 0.0044(11)
C16 0.0493(16) 0.0386(14) 0.0454(16) 0.0037(12) 0.0107(12) 0.0028(12)
C17 0.071(2) 0.0452(16) 0.066(2) 0.0084(15) 0.0253(16) -0.0031(14)
C18 0.058(2) 0.056(2) 0.104(3) 0.0163(16) 0.0368(18) 0.0052(18)
C19 0.0408(16) 0.057(2) 0.116(3) 0.0041(15) 0.0217(17) 0.0066(19)
C20 0.0427(15) 0.0419(15) 0.080(2) 0.0006(13) 0.0122(14) 0.0005(14)
C21 0.0375(13) 0.0322(13) 0.0354(14) 0.0029(11) 0.0039(10) 0.0028(10)
C22 0.0401(14) 0.0399(14) 0.0534(17) -0.0035(12) 0.0051(12) -0.0027(12)
C23 0.0340(13) 0.0370(14) 0.0531(17) -0.0039(11) 0.0055(11) 0.0034(12)
C24 0.0388(14) 0.0467(15) 0.0542(17) -0.0033(12) 0.0026(12) -0.0035(13)
C25 0.0360(14) 0.0523(17) 0.070(2) 0.0006(13) -0.0018(13) 0.0011(15)
C26 0.0390(15) 0.0434(15) 0.079(2) 0.0000(12) 0.0196(14) 0.0012(15)
C27 0.0527(17) 0.0523(17) 0.0527(18) -0.0029(14) 0.0176(14) 0.0039(13)
C28 0.0418(15) 0.0506(16) 0.0477(17) -0.0024(12) 0.0049(12) 0.0060(13)
C29 0.0456(16) 0.0614(18) 0.0474(18) 0.0039(13) -0.0011(13) 0.0063(13)
C30 0.0603(19) 0.078(2) 0.048(2) -0.0065(17) -0.0109(15) 0.0132(16)
C31 0.083(2) 0.086(2) 0.0353(17) -0.009(2) -0.0024(16) 0.0006(16)
C32 0.094(3) 0.087(2) 0.0434(19) 0.019(2) 0.0076(17) -0.0079(16)
C33 0.0655(19) 0.067(2) 0.0441(18) 0.0195(16) -0.0020(14) -0.0029(14)
C34 0.0437(15) 0.0396(15) 0.0585(18) 0.0008(12) 0.0016(12) -0.0046(12)
C35 0.0484(16) 0.0516(17) 0.069(2) -0.0060(14) 0.0081(14) -0.0086(14)
C36 0.067(2) 0.0477(17) 0.067(2) -0.0162(15) 0.0113(16) -0.0042(14)
C37 0.075(2) 0.0356(15) 0.074(2) 0.0010(15) 0.0081(16) 0.0064(14)
C38 0.0497(16) 0.0417(15) 0.0614(19) 0.0032(13) 0.0010(13) -0.0003(13)
Cl1 0.0597(5) 0.0816(6) 0.0836(6) -0.0050(4) -0.0037(4) -0.0258(5)
Cl2 0.0551(5) 0.1155(8) 0.0891(7) 0.0219(5) 0.0260(4) -0.0083(5)
Cl3 0.0667(5) 0.0908(6) 0.0597(5) 0.0029(4) -0.0064(4) -0.0201(4)
Cl4 0.0486(4) 0.0769(6) 0.1316(8) 0.0043(4) 0.0327(5) -0.0163(5)
Co1 0.03361(18) 0.03478(17) 0.0377(2) 0.00443(14) -0.00086(13) -0.00057(14)
N1 0.0366(11) 0.0490(12) 0.0357(12) 0.0095(10) 0.0031(9) 0.0034(10)
N2 0.0348(11) 0.0379(11) 0.0398(12) 0.0047(9) 0.0065(9) 0.0036(9)
N3 0.0358(11) 0.0360(11) 0.0470(13) 0.0036(9) 0.0059(9) -0.0022(9)
N4 0.0356(11) 0.0356(11) 0.0396(12) 0.0022(9) 0.0044(9) 0.0048(9)
N5 0.0451(12) 0.0442(12) 0.0402(12) 0.0020(10) -0.0024(10) 0.0011(10)
N6 0.0422(12) 0.0366(11) 0.0426(13) 0.0010(9) 0.0023(9) -0.0036(9)
O1 0.0576(14) 0.1012(18) 0.0439(13) 0.0299(13) -0.0107(10) -0.0091(11)
O2 0.0374(9) 0.0447(10) 0.0352(10) 0.0081(8) -0.0016(7) -0.0016(7)
O3 0.0556(13) 0.0482(12) 0.0759(15) 0.0019(11) 0.0018(11) -0.0170(10)
O4 0.0350(9) 0.0357(9) 0.0534(11) 0.0024(7) 0.0005(8) -0.0052(8)

loop_
_atom_type_symbol
_atom_type_description
_atom_type_scat_dispersion_real
_atom_type_scat_dispersion_imag
_atom_type_scat_source
C C 0.0033 0.0016 'International Tables Vol C Tables 4.2.6.8 and 6.1.1.4'
H H 0.0000 0.0000 'International Tables Vol C Tables 4.2.6.8 and 6.1.1.4'
N N 0.0061 0.0033 'International Tables Vol C Tables 4.2.6.8 and 6.1.1.4'
O O 0.0106 0.0060 'International Tables Vol C Tables 4.2.6.8 and 6.1.1.4'
Cl Cl 0.1484 0.1585 'International Tables Vol C Tables 4.2.6.8 and 6.1.1.4'
Co Co 0.3494 0.9721 'International Tables Vol C Tables 4.2.6.8 and 6.1.1.4'

loop_
_geom_angle_atom_site_label_1
_geom_angle_atom_site_label_2
_geom_angle_atom_site_label_3
_geom_angle
C6 C1 C2 118.0(2)
C6 C1 C7 119.8(2)
C2 C1 C7 122.2(2)
O1 C2 C3 118.1(2)
O1 C2 C1 122.6(2)
C3 C2 C1 119.3(3)
C4 C3 C2 121.0(3)
C4 C3 H3A 119.5
C2 C3 H3A 119.5
C3 C4 C5 120.3(3)
C3 C4 H4 119.9
C5 C4 H4 119.9
C6 C5 C4 119.2(3)
C6 C5 H5 120.4
C4 C5 H5 120.4
C5 C6 C1 122.1(2)
C5 C6 H6 119.0
C1 C6 H6 119.0
O2 C7 N1 124.8(2)
O2 C7 C1 118.6(2)
N1 C7 C1 116.6(2)
N2 C8 C9 124.1(2)
N2 C8 H8 118.0
C9 C8 H8 118.0
C10 C9 C14 116.8(2)
C10 C9 C8 121.7(2)
C14 C9 C8 121.3(2)
C11 C10 C9 122.5(2)
C11 C10 Cl1 118.4(2)
C9 C10 Cl1 119.2(2)
C12 C11 C10 118.5(3)
C12 C11 H11 120.7
C10 C11 H11 120.7
C11 C12 C13 121.5(3)
C11 C12 Cl2 118.9(2)
C13 C12 Cl2 119.6(2)
C12 C13 C14 118.9(3)
C12 C13 H13 120.5
C14 C13 H13 120.5
C13 C14 C9 121.7(3)
C13 C14 H14 119.1
C9 C14 H14 119.1
C20 C15 C16 118.0(2)
C20 C15 C21 119.6(2)
C16 C15 C21 122.4(2)
O3 C16 C17 117.6(2)
O3 C16 C15 122.9(2)
C17 C16 C15 119.5(3)
C18 C17 C16 120.9(3)
C18 C17 H17 119.5
C16 C17 H17 119.5
C17 C18 C19 120.4(3)
C17 C18 H18 119.8
C19 C18 H18 119.8
C20 C19 C18 119.3(3)
C20 C19 H19 120.4
C18 C19 H19 120.4
C19 C20 C15 121.9(3)
C19 C20 H20 119.1
C15 C20 H20 119.1
O4 C21 N3 124.9(2)
O4 C21 C15 119.3(2)
N3 C21 C15 115.8(2)
N4 C22 C23 123.1(2)
N4 C22 H22 118.4
C23 C22 H22 118.4
C28 C23 C24 117.8(2)
C28 C23 C22 121.2(2)
C24 C23 C22 120.9(2)
C25 C24 C23 121.5(3)
C25 C24 Cl3 119.1(2)
C23 C24 Cl3 119.5(2)
C26 C25 C24 118.6(2)
C26 C25 H25 120.7
C24 C25 H25 120.7
C25 C26 C27 122.1(3)
C25 C26 Cl4 119.1(2)
C27 C26 Cl4 118.8(2)
C26 C27 C28 118.4(3)
C26 C27 H27 120.8
C28 C27 H27 120.8
C23 C28 C27 121.7(2)
C23 C28 H28 119.2
C27 C28 H28 119.2
N5 C29 C30 123.1(3)
N5 C29 H29 118.4
C30 C29 H29 118.4
C31 C30 C29 119.8(3)
C31 C30 H30 120.1
C29 C30 H30 120.1
C30 C31 C32 118.0(3)
C30 C31 H31 121.0
C32 C31 H31 121.0
C31 C32 C33 119.1(3)
C31 C32 H32 120.4
C33 C32 H32 120.4
N5 C33 C32 123.3(3)
N5 C33 H33 118.3
C32 C33 H33 118.3
N6 C34 C35 123.1(2)
N6 C34 H34 118.5
C35 C34 H34 118.5
C36 C35 C34 119.1(3)
C36 C35 H35 120.4
C34 C35 H35 120.4
C35 C36 C37 119.0(3)
C35 C36 H36 120.5
C37 C36 H36 120.5
C36 C37 C38 118.9(3)
C36 C37 H37 120.5
C38 C37 H37 120.5
N6 C38 C37 123.2(3)
N6 C38 H38 118.4
C37 C38 H38 118.4
O2 Co1 O4 177.51(6)
O2 Co1 N6 91.84(7)
O4 Co1 N6 89.31(7)
O2 Co1 N5 89.05(7)
O4 Co1 N5 93.13(7)
N6 Co1 N5 91.11(8)
O2 Co1 N4 102.90(7)
O4 Co1 N4 75.51(7)
N6 Co1 N4 160.80(8)
N5 Co1 N4 101.24(7)
O2 Co1 N2 75.15(7)
O4 Co1 N2 102.59(7)
N6 Co1 N2 93.40(7)
N5 Co1 N2 163.68(7)
N4 Co1 N2 78.85(7)
C7 N1 N2 113.07(18)
C8 N2 N1 113.06(19)
C8 N2 Co1 134.96(16)
N1 N2 Co1 108.38(14)
C21 N3 N4 112.49(19)
C22 N4 N3 113.4(2)
C22 N4 Co1 133.59(17)
N3 N4 Co1 109.09(13)
C33 N5 C29 116.6(2)
C33 N5 Co1 121.49(17)
C29 N5 Co1 121.76(19)
C38 N6 C34 116.7(2)
C38 N6 Co1 121.33(17)
C34 N6 Co1 121.91(17)
C2 O1 H1 112(2)
C7 O2 Co1 115.55(15)
C16 O3 H16 109(3)
C21 O4 Co1 114.42(14)

loop_
_geom_bond_atom_site_label_1
_geom_bond_atom_site_label_2
_geom_bond_distance
C1 C6 1.388(3)
C1 C2 1.407(3)
C1 C7 1.481(3)
C2 O1 1.350(3)
C2 C3 1.388(4)
C3 C4 1.368(4)
C3 H3A 0.9300
C4 C5 1.379(4)
C4 H4 0.9300
C5 C6 1.373(4)
C5 H5 0.9300
C6 H6 0.9300
C7 O2 1.286(3)
C7 N1 1.319(3)
C8 N2 1.281(3)
C8 C9 1.460(3)
C8 H8 0.9300
C9 C10 1.391(4)
C9 C14 1.391(3)
C10 C11 1.381(4)
C10 Cl1 1.738(3)
C11 C12 1.370(4)
C11 H11 0.9300
C12 C13 1.374(4)
C12 Cl2 1.740(3)
C13 C14 1.386(4)
C13 H13 0.9300
C14 H14 0.9300
C15 C20 1.393(3)
C15 C16 1.409(3)
C15 C21 1.481(3)
C16 O3 1.351(3)
C16 C17 1.392(4)
C17 C18 1.368(4)
C17 H17 0.9300
C18 C19 1.384(4)
C18 H18 0.9300
C19 C20 1.376(4)
C19 H19 0.9300
C20 H20 0.9300
C21 O4 1.280(3)
C21 N3 1.323(3)
C22 N4 1.279(3)
C22 C23 1.462(3)
C22 H22 0.9300
C23 C28 1.383(3)
C23 C24 1.401(3)
C24 C25 1.378(4)
C24 Cl3 1.731(3)
C25 C26 1.373(4)
C25 H25 0.9300
C26 C27 1.377(4)
C26 Cl4 1.738(3)
C27 C28 1.384(4)
C27 H27 0.9300
C28 H28 0.9300
C29 N5 1.337(3)
C29 C30 1.374(4)
C29 H29 0.9300
C30 C31 1.361(4)
C30 H30 0.9300
C31 C32 1.375(4)
C31 H31 0.9300
C32 C33 1.379(4)
C32 H32 0.9300
C33 N5 1.334(3)
C33 H33 0.9300
C34 N6 1.343(3)
C34 C35 1.377(4)
C34 H34 0.9300
C35 C36 1.360(4)
C35 H35 0.9300
C36 C37 1.368(4)
C36 H36 0.9300
C37 C38 1.379(4)
C37 H37 0.9300
C38 N6 1.336(3)
C38 H38 0.9300
Co1 O2 2.0112(15)
Co1 O4 2.0234(16)
Co1 N6 2.174(2)
Co1 N5 2.177(2)
Co1 N4 2.2219(19)
Co1 N2 2.260(2)
N1 N2 1.398(3)
N3 N4 1.400(3)
O1 H1 0.80(3)
O3 H16 0.84(4)

loop_
_geom_hbond_atom_site_label_D
_geom_hbond_atom_site_label_H
_geom_hbond_atom_site_label_A
_geom_hbond_distance_DH
_geom_hbond_distance_HA
_geom_hbond_distance_DA
_geom_hbond_angle_DHA
O1 H1 N1 0.80(3) 1.87(3) 2.566(3) 144(3)
O3 H16 N3 0.84(4) 1.83(4) 2.564(3) 146(3)

loop_
_geom_torsion_atom_site_label_1
_geom_torsion_atom_site_label_2
_geom_torsion_atom_site_label_3
_geom_torsion_atom_site_label_4
_geom_torsion
C6 C1 C2 O1 -179.3(3)
C7 C1 C2 O1 1.2(4)
C6 C1 C2 C3 1.9(4)
C7 C1 C2 C3 -177.6(2)
O1 C2 C3 C4 178.6(3)
C1 C2 C3 C4 -2.6(4)
C2 C3 C4 C5 1.4(5)
C3 C4 C5 C6 0.4(5)
C4 C5 C6 C1 -1.0(5)
C2 C1 C6 C5 -0.2(4)
C7 C1 C6 C5 179.3(3)
C6 C1 C7 O2 -5.6(3)
C2 C1 C7 O2 174.0(2)
C6 C1 C7 N1 174.6(2)
C2 C1 C7 N1 -5.9(3)
N2 C8 C9 C10 -145.2(3)
N2 C8 C9 C14 39.7(4)
C14 C9 C10 C11 0.4(4)
C8 C9 C10 C11 -174.9(2)
C14 C9 C10 Cl1 -179.36(19)
C8 C9 C10 Cl1 5.3(3)
C9 C10 C11 C12 0.6(4)
Cl1 C10 C11 C12 -179.7(2)
C10 C11 C12 C13 -0.8(4)
C10 C11 C12 Cl2 178.0(2)
C11 C12 C13 C14 0.2(4)
Cl2 C12 C13 C14 -178.7(2)
C12 C13 C14 C9 0.8(4)
C10 C9 C14 C13 -1.1(4)
C8 C9 C14 C13 174.3(2)
C20 C15 C16 O3 -177.4(2)
C21 C15 C16 O3 3.4(4)
C20 C15 C16 C17 2.2(4)
C21 C15 C16 C17 -177.0(2)
O3 C16 C17 C18 177.3(3)
C15 C16 C17 C18 -2.4(4)
C16 C17 C18 C19 0.9(5)
C17 C18 C19 C20 0.7(5)
C18 C19 C20 C15 -0.8(5)
C16 C15 C20 C19 -0.7(4)
C21 C15 C20 C19 178.5(3)
C20 C15 C21 O4 -5.4(4)
C16 C15 C21 O4 173.7(2)
C20 C15 C21 N3 175.3(2)
C16 C15 C21 N3 -5.6(3)
N4 C22 C23 C28 42.1(4)
N4 C22 C23 C24 -141.6(3)
C28 C23 C24 C25 0.9(4)
C22 C23 C24 C25 -175.5(2)
C28 C23 C24 Cl3 -177.86(19)
C22 C23 C24 Cl3 5.7(3)
C23 C24 C25 C26 -0.2(4)
Cl3 C24 C25 C26 178.6(2)
C24 C25 C26 C27 -0.7(4)
C24 C25 C26 Cl4 177.9(2)
C25 C26 C27 C28 0.8(4)
Cl4 C26 C27 C28 -177.8(2)
C24 C23 C28 C27 -0.9(4)
C22 C23 C28 C27 175.5(2)
C26 C27 C28 C23 0.1(4)
N5 C29 C30 C31 -0.4(5)
C29 C30 C31 C32 -0.5(5)
C30 C31 C32 C33 1.0(5)
C31 C32 C33 N5 -0.7(5)
N6 C34 C35 C36 -0.3(4)
C34 C35 C36 C37 0.5(4)
C35 C36 C37 C38 -0.4(5)
C36 C37 C38 N6 0.1(5)
O2 C7 N1 N2 3.4(3)
C1 C7 N1 N2 -176.80(19)
C9 C8 N2 N1 -173.6(2)
C9 C8 N2 Co1 31.0(4)
C7 N1 N2 C8 -175.9(2)
C7 N1 N2 Co1 -14.0(2)
O2 Co1 N2 C8 171.0(2)
O4 Co1 N2 C8 -8.0(2)
N6 Co1 N2 C8 -98.0(2)
N5 Co1 N2 C8 156.2(3)
N4 Co1 N2 C8 64.3(2)
O2 Co1 N2 N1 14.76(13)
O4 Co1 N2 N1 -164.18(13)
N6 Co1 N2 N1 105.77(14)
N5 Co1 N2 N1 0.0(3)
N4 Co1 N2 N1 -91.96(14)
O4 C21 N3 N4 3.0(3)
C15 C21 N3 N4 -177.76(19)
C23 C22 N4 N3 -174.2(2)
C23 C22 N4 Co1 31.2(4)
C21 N3 N4 C22 -175.8(2)
C21 N3 N4 Co1 -15.0(2)
O2 Co1 N4 C22 -6.5(2)
O4 Co1 N4 C22 171.5(2)
N6 Co1 N4 C22 132.8(3)
N5 Co1 N4 C22 -98.1(2)
N2 Co1 N4 C22 65.2(2)
O2 Co1 N4 N3 -161.98(13)
O4 Co1 N4 N3 16.06(13)
N6 Co1 N4 N3 -22.7(3)
N5 Co1 N4 N3 106.41(14)
N2 Co1 N4 N3 -90.23(14)
C32 C33 N5 C29 -0.1(4)
C32 C33 N5 Co1 175.4(2)
C30 C29 N5 C33 0.7(4)
C30 C29 N5 Co1 -174.9(2)
O2 Co1 N5 C33 -0.6(2)
O4 Co1 N5 C33 178.2(2)
N6 Co1 N5 C33 -92.4(2)
N4 Co1 N5 C33 102.4(2)
N2 Co1 N5 C33 13.7(4)
O2 Co1 N5 C29 174.7(2)
O4 Co1 N5 C29 -6.5(2)
N6 Co1 N5 C29 82.9(2)
N4 Co1 N5 C29 -82.3(2)
N2 Co1 N5 C29 -171.0(2)
C37 C38 N6 C34 0.2(4)
C37 C38 N6 Co1 176.9(2)
C35 C34 N6 C38 -0.1(4)
C35 C34 N6 Co1 -176.7(2)
O2 Co1 N6 C38 13.6(2)
O4 Co1 N6 C38 -164.2(2)
N5 Co1 N6 C38 102.7(2)
N4 Co1 N6 C38 -126.9(2)
N2 Co1 N6 C38 -61.6(2)
O2 Co1 N6 C34 -169.89(19)
O4 Co1 N6 C34 12.31(19)
N5 Co1 N6 C34 -80.8(2)
N4 Co1 N6 C34 49.6(3)
N2 Co1 N6 C34 114.89(19)
N1 C7 O2 Co1 11.2(3)
C1 C7 O2 Co1 -168.56(16)
O4 Co1 O2 C7 10.9(17)
N6 Co1 O2 C7 -106.70(17)
N5 Co1 O2 C7 162.22(17)
N4 Co1 O2 C7 60.90(17)
N2 Co1 O2 C7 -13.68(16)
N3 C21 O4 Co1 12.5(3)
C15 C21 O4 Co1 -166.72(16)
O2 Co1 O4 C21 35.5(17)
N6 Co1 O4 C21 153.12(17)
N5 Co1 O4 C21 -115.80(17)
N4 Co1 O4 C21 -14.99(16)
N2 Co1 O4 C21 59.80(17)
